data_4106717
loop_
_publ_author_name
'Nathalie Busschaert'
'Marco Wenzel'
'Mark E. Light'
'Paulina Iglesias-Hern\'andez'
'Ricardo P\'erez-Tom\'as'
'Philip A. Gale'

_publ_contact_author_email philip.gale@soton.ac.uk
_publ_contact_author_name 'Gale, Philip'
_publ_section_title
;
 Structure-Activity Relationships in Tripodal Transmembrane Anion
 Transporters: The Effect of Fluorination
;
_journal_name_full 'Journal of the American Chemical Society'
_journal_page_first 14136
_journal_page_last 14148
_journal_paper_doi 10.1021/ja205884y
_journal_volume 133
_journal_year 2011
_chemical_formula_moiety 'C27 H17 F15 N7 S3, C8 H20 N, C H2 Cl2'
_chemical_formula_sum 'C36 H39 Cl2 F15 N8 S3'
_chemical_formula_weight 1035.86
_chemical_name_systematic
;
 ?
;
_space_group_IT_number 14
_symmetry_cell_setting monoclinic
_symmetry_space_group_name_Hall '-P 2yn'
_symmetry_space_group_name_H-M 'P 1 21/n 1'
_atom_sites_solution_hydrogens geom
_atom_sites_solution_primary direct
_atom_sites_solution_secondary difmap
_audit_creation_method SHELXL-97
_cell_angle_alpha 90.00
_cell_angle_beta 111.4350(10)
_cell_angle_gamma 90.00
_cell_formula_units_Z 8
_cell_length_a 23.0166(3)
_cell_length_b 18.0997(2)
_cell_length_c 23.5278(3)
_cell_measurement_reflns_used 20760
_cell_measurement_temperature 120(2)
_cell_measurement_theta_max 27.485
_cell_measurement_theta_min 2.910
_cell_volume 9123.6(2)
_computing_cell_refinement 'DENZO (Otwinowski & Minor, 1997) & COLLECT (Hooft, R.W.W., 1998)'
_computing_data_collection 'COLLECT (Hooft, R.W.W., 1998)'
_computing_data_reduction 'DENZO (Otwinowski & Minor, 1997) & COLLECT (Hooft, R.W.W., 1998)'
_computing_publication_material 'WINGX (Farrugia, 1998)'
_computing_structure_refinement 'SHELXL-97 (Sheldrick, 2008)'
_computing_structure_solution 'SHELXS-97 (Sheldrick, 1997)'
_diffrn_ambient_temperature 120(2)
_diffrn_detector_area_resol_mean '4096x4096pixels / 62x62mm'
_diffrn_measured_fraction_theta_full 0.992
_diffrn_measured_fraction_theta_max 0.992
_diffrn_measurement_device_type 'Bruker-Nonius APEX II CCD camera on \k-goniostat'
_diffrn_measurement_method '\f & \w scans'
_diffrn_radiation_monochromator '10cm confocal mirrors'
_diffrn_radiation_source 'Bruker-Nonius FR591 rotating anode'
_diffrn_radiation_type MoK\a
_diffrn_radiation_wavelength 0.71073
_diffrn_reflns_av_R_equivalents 0.0479
_diffrn_reflns_av_sigmaI/netI 0.0368
_diffrn_reflns_limit_h_max 26
_diffrn_reflns_limit_h_min -26
_diffrn_reflns_limit_k_max 21
_diffrn_reflns_limit_k_min -20
_diffrn_reflns_limit_l_max 27
_diffrn_reflns_limit_l_min -27
_diffrn_reflns_number 93879
_diffrn_reflns_theta_full 24.41
_diffrn_reflns_theta_max 24.41
_diffrn_reflns_theta_min 3.01
_exptl_absorpt_coefficient_mu 0.379
_exptl_absorpt_correction_T_max 0.963
_exptl_absorpt_correction_T_min 0.893
_exptl_absorpt_correction_type multi-scan
_exptl_absorpt_process_details 'SADABS 2007/2 (Sheldrick, G.M., 2007)'
_exptl_crystal_colour colourless
_exptl_crystal_density_diffrn 1.508
_exptl_crystal_description plate
_exptl_crystal_F_000 4224
_exptl_crystal_size_max 0.3
_exptl_crystal_size_mid 0.2
_exptl_crystal_size_min 0.1
_refine_diff_density_max 1.154
_refine_diff_density_min -0.914
_refine_diff_density_rms 0.089
_refine_ls_extinction_method none
_refine_ls_goodness_of_fit_ref 1.048
_refine_ls_hydrogen_treatment constr
_refine_ls_matrix_type full
_refine_ls_number_parameters 1154
_refine_ls_number_reflns 14907
_refine_ls_number_restraints 54
_refine_ls_restrained_S_all 1.056
_refine_ls_R_factor_all 0.1275
_refine_ls_R_factor_gt 0.0960
_refine_ls_shift/su_max 0.000
_refine_ls_shift/su_mean 0.000
_refine_ls_structure_factor_coef Fsqd
_refine_ls_weighting_details 'calc w=1/[\s^2^(Fo^2^)+(0.1208P)^2^+33.4747P] where P=(Fo^2^+2Fc^2^)/3'
_refine_ls_weighting_scheme calc
_refine_ls_wR_factor_gt 0.2420
_refine_ls_wR_factor_ref 0.2721
_reflns_number_gt 10961
_reflns_number_total 14907
_reflns_threshold_expression >2\s(I)
_cod_data_source_file ja205884y_si_001_11.cif
_cod_data_source_block 2010mw0008
_cod_depositor_comments
;
The following automatic conversions were performed:

'_exptl_absorpt_correction_type' value 'multi scan' changed to
'multi-scan' according to the built-in table from CIF Core dictionary
named 'cif_core.dic' version 2.4.1 from 2010-06-29.

Automatic conversion script
Id: cif_fix_values 1715 2011-07-08 13:25:40Z adriana 
;
_cod_original_sg_symbol_H-M 'P 21/n'
_cod_database_code 4106717

loop_
_symmetry_equiv_pos_as_xyz
'x, y, z'
'-x+1/2, y+1/2, -z+1/2'
'-x, -y, -z'
'x-1/2, -y-1/2, z-1/2'

loop_
_atom_site_label
_atom_site_type_symbol
_atom_site_fract_x
_atom_site_fract_y
_atom_site_fract_z
_atom_site_U_iso_or_equiv
_atom_site_adp_type
_atom_site_occupancy
_atom_site_symmetry_multiplicity
_atom_site_calc_flag
_atom_site_refinement_flags
C200 C 0.7024(6) 0.501(2) 0.1127(11) 0.37(2) Uani 1 1 d .
H20C H 0.6761 0.4848 0.1343 0.448 Uiso 1 1 calc R
H20D H 0.6772 0.5049 0.0695 0.448 Uiso 1 1 calc R
Cl4 Cl 0.7377(4) 0.5906(4) 0.1421(4) 0.318(5) Uani 1 1 d .
Cl3 Cl 0.7575(7) 0.4468(5) 0.1231(3) 0.352(6) Uani 1 1 d .
C1 C 0.1500(3) 0.4507(3) 0.2617(3) 0.0486(14) Uani 1 1 d .
H1A H 0.1590 0.4976 0.2832 0.058 Uiso 1 1 calc R
H1B H 0.1526 0.4580 0.2219 0.058 Uiso 1 1 calc R
C2 C 0.1975(3) 0.3947(3) 0.2967(3) 0.0466(13) Uani 1 1 d .
H2A H 0.2390 0.4156 0.3074 0.056 Uiso 1 1 calc R
H2B H 0.1913 0.3828 0.3343 0.056 Uiso 1 1 calc R
C3 C 0.2173(2) 0.3222(3) 0.2175(2) 0.0372(11) Uani 1 1 d .
C4 C 0.2781(2) 0.3719(3) 0.1668(3) 0.0407(12) Uani 1 1 d .
C5 C 0.3416(3) 0.3634(3) 0.1801(2) 0.0434(13) Uani 1 1 d .
C6 C 0.3682(3) 0.3669(3) 0.1356(3) 0.0496(14) Uani 1 1 d .
C7 C 0.3307(3) 0.3785(3) 0.0762(3) 0.0525(15) Uani 1 1 d .
C8 C 0.2673(3) 0.3879(3) 0.0611(3) 0.0495(14) Uani 1 1 d .
C9 C 0.2427(3) 0.3856(3) 0.1055(3) 0.0436(13) Uani 1 1 d .
C10 C 0.0422(3) 0.4389(3) 0.1925(3) 0.0523(15) Uani 1 1 d .
H10A H 0.0525 0.4845 0.1767 0.063 Uiso 1 1 calc R
H10B H 0.0005 0.4437 0.1931 0.063 Uiso 1 1 calc R
C11 C 0.0438(3) 0.3746(3) 0.1507(3) 0.0529(15) Uani 1 1 d .
H11A H 0.0153 0.3847 0.1094 0.064 Uiso 1 1 calc R
H11B H 0.0855 0.3699 0.1499 0.064 Uiso 1 1 calc R
C12 C -0.0318(3) 0.2866(3) 0.1629(3) 0.0563(16) Uani 1 1 d .
C13 C -0.0961(4) 0.1964(4) 0.1877(4) 0.073(2) Uani 1 1 d .
C14 C -0.1364(3) 0.1597(4) 0.1357(4) 0.071(2) Uani 1 1 d .
C15 C -0.1940(4) 0.1370(5) 0.1325(5) 0.096(3) Uani 1 1 d .
C16 C -0.2144(6) 0.1505(7) 0.1787(7) 0.140(5) Uani 1 1 d .
C17 C -0.1746(9) 0.1829(10) 0.2310(9) 0.214(10) Uani 1 1 d .
C18 C -0.1156(6) 0.2068(7) 0.2352(6) 0.130(4) Uani 1 1 d .
C19 C 0.0649(3) 0.4603(3) 0.3001(3) 0.0539(15) Uani 1 1 d .
H19A H 0.0488 0.5094 0.2870 0.065 Uiso 1 1 calc R
H19B H 0.1003 0.4650 0.3383 0.065 Uiso 1 1 calc R
C20 C 0.0147(3) 0.4144(4) 0.3106(3) 0.0610(16) Uani 1 1 d .
H20A H -0.0023 0.4416 0.3365 0.073 Uiso 1 1 calc R
H20B H -0.0190 0.4057 0.2718 0.073 Uiso 1 1 calc R
C21 C 0.0426(3) 0.3239(4) 0.3945(3) 0.0598(16) Uani 1 1 d .
C22 C 0.0729(3) 0.2247(4) 0.4692(3) 0.0630(17) Uani 1 1 d .
C23 C 0.0217(4) 0.1953(5) 0.4787(4) 0.074(2) Uani 1 1 d .
C24 C 0.0256(4) 0.1669(5) 0.5341(4) 0.086(2) Uani 1 1 d .
C25 C 0.0808(5) 0.1711(6) 0.5818(4) 0.092(3) Uani 1 1 d .
C26 C 0.1319(4) 0.2013(6) 0.5751(4) 0.100(3) Uani 1 1 d .
C27 C 0.1275(4) 0.2272(5) 0.5185(4) 0.084(2) Uani 1 1 d .
N1 N 0.0860(2) 0.4271(2) 0.2540(2) 0.0453(11) Uani 1 1 d .
N2 N 0.1930(2) 0.3277(2) 0.26140(19) 0.0408(10) Uani 1 1 d .
H2 H 0.1741 0.2901 0.2688 0.049 Uiso 1 1 calc R
N3 N 0.2534(2) 0.3749(2) 0.2130(2) 0.0417(10) Uani 1 1 d .
N4 N 0.0262(2) 0.3059(3) 0.1719(2) 0.0499(12) Uani 1 1 d .
H4 H 0.0555 0.2758 0.1917 0.060 Uiso 1 1 calc R
N5 N -0.0380(3) 0.2226(3) 0.1912(3) 0.0659(15) Uani 1 1 d .
H5 H -0.0051 0.1978 0.2117 0.079 Uiso 1 1 calc R
N6 N 0.0387(3) 0.3440(3) 0.3389(3) 0.0614(14) Uani 1 1 d .
H6 H 0.0513 0.3130 0.3182 0.074 Uiso 1 1 calc R
N7 N 0.0677(3) 0.2551(3) 0.4125(3) 0.0672(16) Uani 1 1 d .
H7 H 0.0805 0.2298 0.3884 0.081 Uiso 1 1 calc R
F1 F 0.37992(15) 0.35095(18) 0.23785(15) 0.0527(8) Uani 1 1 d .
F2 F 0.42947(16) 0.3581(2) 0.15119(17) 0.0625(9) Uani 1 1 d .
F3 F 0.35509(18) 0.3817(2) 0.03211(17) 0.0712(11) Uani 1 1 d .
F4 F 0.23085(17) 0.4012(2) 0.00234(16) 0.0666(10) Uani 1 1 d .
F5 F 0.18035(14) 0.39771(18) 0.08948(15) 0.0520(8) Uani 1 1 d .
F6 F -0.11859(19) 0.1475(2) 0.0895(2) 0.0822(12) Uani 1 1 d .
F7 F -0.2317(2) 0.1009(3) 0.0820(3) 0.1148(19) Uani 1 1 d .
F8 F -0.2724(4) 0.1279(5) 0.1727(5) 0.191(4) Uani 1 1 d .
F9 F -0.1921(7) 0.1929(10) 0.2786(7) 0.362(12) Uani 1 1 d .
F10 F -0.0802(5) 0.2430(6) 0.2852(4) 0.207(5) Uani 1 1 d .
F11 F -0.0325(2) 0.1921(4) 0.4324(2) 0.1148(19) Uani 1 1 d .
F12 F -0.0231(3) 0.1395(4) 0.5431(3) 0.142(3) Uani 1 1 d .
F13 F 0.0850(3) 0.1447(4) 0.6370(2) 0.128(2) Uani 1 1 d .
F14 F 0.1864(3) 0.2058(5) 0.6227(3) 0.160(3) Uani 1 1 d .
F15 F 0.1784(3) 0.2573(4) 0.5126(3) 0.138(2) Uani 1 1 d .
S1 S 0.19836(6) 0.24113(7) 0.17314(6) 0.0379(3) Uani 1 1 d .
S2 S -0.09496(8) 0.33648(10) 0.12091(9) 0.0693(5) Uani 1 1 d .
S3 S 0.02028(11) 0.37629(12) 0.44121(10) 0.0818(6) Uani 1 1 d .
C28 C 0.1538(3) 0.0025(3) 0.0802(3) 0.0493(14) Uani 1 1 d .
H28A H 0.1317 -0.0405 0.0580 0.059 Uiso 1 1 calc R
H28B H 0.1933 -0.0142 0.1098 0.059 Uiso 1 1 calc R
C29 C 0.1663(3) 0.0552(3) 0.0356(3) 0.0474(13) Uani 1 1 d .
H29A H 0.1848 0.0281 0.0109 0.057 Uiso 1 1 calc R
H29B H 0.1271 0.0760 0.0085 0.057 Uiso 1 1 calc R
C30 C 0.2704(3) 0.1116(3) 0.0844(2) 0.0436(13) Uani 1 1 d .
C31 C 0.3654(3) 0.1734(3) 0.1465(3) 0.0498(14) Uani 1 1 d .
C32 C 0.3938(3) 0.1639(3) 0.2090(3) 0.0577(16) Uani 1 1 d .
C33 C 0.4581(4) 0.1684(4) 0.2386(4) 0.079(2) Uani 1 1 d .
C34 C 0.4942(4) 0.1774(5) 0.2058(6) 0.091(3) Uani 1 1 d .
C35 C 0.4692(4) 0.1870(5) 0.1437(5) 0.093(3) Uani 1 1 d .
C36 C 0.4041(3) 0.1869(4) 0.1148(4) 0.071(2) Uani 1 1 d .
C37 C 0.0507(3) 0.0415(3) 0.0730(3) 0.0570(16) Uani 1 1 d .
H37A H 0.0290 -0.0025 0.0780 0.068 Uiso 1 1 calc R
H37B H 0.0472 0.0442 0.0307 0.068 Uiso 1 1 calc R
C38 C 0.0205(3) 0.1091(3) 0.0884(3) 0.0585(16) Uani 1 1 d .
H38A H -0.0229 0.1117 0.0614 0.070 Uiso 1 1 calc R
H38B H 0.0219 0.1052 0.1300 0.070 Uiso 1 1 calc R
C39 C 0.0464(3) 0.2090(3) 0.0295(3) 0.0494(15) Uani 1 1 d .
C40 C 0.0894(3) 0.3068(3) -0.0147(3) 0.0586(18) Uani 1 1 d .
C41 C 0.1155(3) 0.2830(3) -0.0560(3) 0.0626(18) Uani 1 1 d .
C42 C 0.1206(4) 0.3269(4) -0.1020(3) 0.0678(19) Uani 1 1 d .
C43 C 0.0977(3) 0.3982(4) -0.1074(3) 0.0664(19) Uani 1 1 d .
C44 C 0.0733(3) 0.4247(3) -0.0678(3) 0.0644(19) Uani 1 1 d .
C45 C 0.0687(3) 0.3797(3) -0.0228(3) 0.0600(17) Uani 1 1 d .
C46 C 0.1267(3) 0.0001(3) 0.1709(3) 0.0553(16) Uani 1 1 d .
H46A H 0.1362 -0.0516 0.1676 0.066 Uiso 1 1 calc R
H46B H 0.0884 0.0024 0.1791 0.066 Uiso 1 1 calc R
C47 C 0.1792(3) 0.0342(3) 0.2243(3) 0.0503(14) Uani 1 1 d .
H47A H 0.1916 -0.0001 0.2583 0.060 Uiso 1 1 calc R
H47B H 0.2149 0.0424 0.2125 0.060 Uiso 1 1 calc R
C48 C 0.1235(3) 0.1068(3) 0.2768(3) 0.0450(13) Uani 1 1 d .
C49 C 0.0651(3) 0.0467(3) 0.3247(3) 0.0484(14) Uani 1 1 d .
C50 C 0.0873(3) 0.0416(4) 0.3883(3) 0.0590(16) Uani 1 1 d .
C51 C 0.0489(4) 0.0323(4) 0.4201(3) 0.072(2) Uani 1 1 d .
C52 C -0.0138(4) 0.0289(5) 0.3899(4) 0.082(2) Uani 1 1 d .
C53 C -0.0382(3) 0.0356(5) 0.3276(4) 0.078(2) Uani 1 1 d .
C54 C 0.0018(3) 0.0436(4) 0.2964(3) 0.0562(16) Uani 1 1 d .
N8 N 0.1168(2) 0.0366(2) 0.1127(2) 0.0461(11) Uani 1 1 d .
N9 N 0.2080(2) 0.1145(3) 0.0679(2) 0.0462(11) Uani 1 1 d .
H9 H 0.1919 0.1535 0.0769 0.055 Uiso 1 1 calc R
N10 N 0.3007(2) 0.1708(3) 0.1183(2) 0.0498(12) Uani 1 1 d .
H10 H 0.2790 0.2078 0.1223 0.060 Uiso 1 1 calc R
N11 N 0.0531(2) 0.1764(2) 0.0820(2) 0.0518(12) Uani 1 1 d .
H11 H 0.0787 0.1962 0.1149 0.062 Uiso 1 1 calc R
N12 N 0.0889(2) 0.2637(2) 0.0346(2) 0.0551(13) Uani 1 1 d .
H12 H 0.1169 0.2722 0.0699 0.066 Uiso 1 1 calc R
N13 N 0.1611(2) 0.1038(2) 0.2438(2) 0.0457(11) Uani 1 1 d .
H13 H 0.1747 0.1444 0.2342 0.055 Uiso 1 1 calc R
N14 N 0.1047(3) 0.0456(3) 0.2922(3) 0.0611(15) Uani 1 1 d .
F16 F 0.3578(2) 0.1496(2) 0.24117(17) 0.0763(12) Uani 1 1 d .
F17 F 0.4821(3) 0.1579(3) 0.2990(2) 0.124(2) Uani 1 1 d .
F18 F 0.5572(2) 0.1789(3) 0.2344(4) 0.139(3) Uani 1 1 d .
F19 F 0.5051(3) 0.1961(4) 0.1112(4) 0.150(3) Uani 1 1 d .
F20 F 0.3807(2) 0.1979(3) 0.0552(2) 0.1051(17) Uani 1 1 d .
F21 F 0.1389(2) 0.2137(2) -0.0507(2) 0.0786(12) Uani 1 1 d .
F22 F 0.1456(2) 0.3011(3) -0.1404(2) 0.0929(14) Uani 1 1 d .
F23 F 0.1017(2) 0.4418(2) -0.1519(2) 0.0908(14) Uani 1 1 d .
F24 F 0.0540(2) 0.4954(2) -0.07061(18) 0.0839(13) Uani 1 1 d .
F25 F 0.0440(2) 0.4071(2) 0.01634(18) 0.0739(11) Uani 1 1 d .
F26 F 0.1489(2) 0.0460(3) 0.4200(2) 0.0880(13) Uani 1 1 d .
F27 F 0.0726(3) 0.0284(3) 0.4808(2) 0.1159(19) Uani 1 1 d .
F28 F -0.0529(3) 0.0195(4) 0.4200(3) 0.139(2) Uani 1 1 d .
F29 F -0.0998(2) 0.0326(4) 0.2973(3) 0.129(2) Uani 1 1 d .
F30 F -0.0233(2) 0.0509(3) 0.23511(18) 0.0914(14) Uani 1 1 d .
S4 S 0.30775(7) 0.04219(9) 0.06567(7) 0.0558(4) Uani 1 1 d .
S5 S -0.00797(7) 0.18576(9) -0.03839(8) 0.0624(5) Uani 1 1 d .
S6 S 0.10591(6) 0.19612(7) 0.29527(6) 0.0417(3) Uani 1 1 d .
C100 C 0.0324(5) 0.1012(5) 0.8312(4) 0.089(2) Uani 1 1 d .
H10C H -0.0038 0.0723 0.8075 0.107 Uiso 1 1 calc R
H10D H 0.0198 0.1351 0.8565 0.107 Uiso 1 1 calc R
Cl1 Cl 0.05758(12) 0.15141(16) 0.78205(15) 0.1209(10) Uani 1 1 d .
Cl2 Cl 0.09035(16) 0.04188(13) 0.87843(10) 0.1275(12) Uani 1 1 d .
C101 C 0.7409(7) 0.4267(11) 0.3205(7) 0.177(6) Uani 1 1 d DU
H10E H 0.7140 0.4324 0.3437 0.212 Uiso 1 1 calc R
H10F H 0.7396 0.4717 0.2976 0.212 Uiso 1 1 calc R
C102 C 0.7221(11) 0.3600(13) 0.2785(11) 0.270(11) Uani 1 1 d DU
H10G H 0.6793 0.3648 0.2517 0.404 Uiso 1 1 calc R
H10H H 0.7271 0.3159 0.3025 0.404 Uiso 1 1 calc R
H10I H 0.7482 0.3570 0.2547 0.404 Uiso 1 1 calc R
C103 C 0.8154(7) 0.3325(9) 0.3895(8) 0.153(5) Uani 1 1 d DU
H10J H 0.8064 0.2978 0.3560 0.183 Uiso 1 1 calc R
H10K H 0.8587 0.3251 0.4156 0.183 Uiso 1 1 calc R
C104 C 0.7774(7) 0.3114(8) 0.4245(6) 0.145(5) Uani 1 1 d DU
H10L H 0.7837 0.2600 0.4349 0.217 Uiso 1 1 calc R
H10M H 0.7342 0.3200 0.4005 0.217 Uiso 1 1 calc R
H10N H 0.7892 0.3404 0.4612 0.217 Uiso 1 1 calc R
C105 C 0.8260(6) 0.4654(7) 0.4126(6) 0.123(4) Uani 1 1 d DU
H10O H 0.8178 0.5133 0.3927 0.148 Uiso 1 1 calc R
H10P H 0.7975 0.4598 0.4341 0.148 Uiso 1 1 calc R
C106 C 0.8880(6) 0.4661(7) 0.4567(6) 0.128(4) Uani 1 1 d DU
H10Q H 0.8905 0.5004 0.4886 0.191 Uiso 1 1 calc R
H10R H 0.9164 0.4807 0.4374 0.191 Uiso 1 1 calc R
H10S H 0.8988 0.4175 0.4737 0.191 Uiso 1 1 calc R
C107 C 0.8524(6) 0.4134(9) 0.3277(6) 0.143(5) Uani 1 1 d DU
H10T H 0.8385 0.3778 0.2947 0.171 Uiso 1 1 calc R
H10U H 0.8942 0.3992 0.3541 0.171 Uiso 1 1 calc R
C108 C 0.8561(8) 0.4886(10) 0.3006(8) 0.199(7) Uani 1 1 d DU
H10X H 0.8694 0.5248 0.3326 0.298 Uiso 1 1 calc R
H10V H 0.8157 0.5018 0.2717 0.298 Uiso 1 1 calc R
H10W H 0.8855 0.4866 0.2804 0.298 Uiso 1 1 calc R
N20 N 0.8105(5) 0.4069(8) 0.3637(4) 0.152(5) Uani 1 1 d .
C109 C 0.8300(3) 0.2570(4) 0.9618(3) 0.0664(18) Uani 1 1 d .
H10Y H 0.8654 0.2278 0.9618 0.080 Uiso 1 1 calc R
H10Z H 0.8396 0.2750 1.0030 0.080 Uiso 1 1 calc R
C110 C 0.7748(4) 0.2077(5) 0.9459(4) 0.094(3) Uani 1 1 d .
H11C H 0.7837 0.1677 0.9747 0.140 Uiso 1 1 calc R
H11D H 0.7654 0.1882 0.9056 0.140 Uiso 1 1 calc R
H11E H 0.7397 0.2352 0.9472 0.140 Uiso 1 1 calc R
C111 C 0.8046(3) 0.2986(4) 0.8542(3) 0.0625(17) Uani 1 1 d .
H11F H 0.7630 0.2776 0.8414 0.075 Uiso 1 1 calc R
H11G H 0.8024 0.3416 0.8289 0.075 Uiso 1 1 calc R
C112 C 0.8472(3) 0.2427(4) 0.8422(3) 0.0559(15) Uani 1 1 d .
H11H H 0.8319 0.2307 0.7995 0.084 Uiso 1 1 calc R
H11I H 0.8483 0.1988 0.8655 0.084 Uiso 1 1 calc R
H11J H 0.8885 0.2629 0.8540 0.084 Uiso 1 1 calc R
C113 C 0.8874(3) 0.3590(3) 0.9418(3) 0.0589(16) Uani 1 1 d .
H11K H 0.9174 0.3226 0.9394 0.071 Uiso 1 1 calc R
H11L H 0.8986 0.3723 0.9845 0.071 Uiso 1 1 calc R
C114 C 0.8928(4) 0.4273(4) 0.9066(3) 0.079(2) Uani 1 1 d .
H11M H 0.9348 0.4457 0.9231 0.118 Uiso 1 1 calc R
H11N H 0.8647 0.4646 0.9102 0.118 Uiso 1 1 calc R
H11O H 0.8824 0.4148 0.8644 0.118 Uiso 1 1 calc R
C115 C 0.7743(3) 0.3768(5) 0.9224(3) 0.076(2) Uani 1 1 d .
H11P H 0.7345 0.3514 0.9091 0.092 Uiso 1 1 calc R
H11Q H 0.7709 0.4168 0.8940 0.092 Uiso 1 1 calc R
C116 C 0.7873(4) 0.4099(5) 0.9865(4) 0.091(3) Uani 1 1 d .
H11R H 0.7547 0.4440 0.9845 0.136 Uiso 1 1 calc R
H11S H 0.8266 0.4352 1.0002 0.136 Uiso 1 1 calc R
H11T H 0.7886 0.3709 1.0146 0.136 Uiso 1 1 calc R
N21 N 0.8232(2) 0.3238(3) 0.9195(2) 0.0488(12) Uani 1 1 d .

loop_
_atom_site_aniso_label
_atom_site_aniso_U_11
_atom_site_aniso_U_22
_atom_site_aniso_U_33
_atom_site_aniso_U_23
_atom_site_aniso_U_13
_atom_site_aniso_U_12
C200 0.056(7) 0.78(6) 0.27(2) -0.34(4) 0.039(11) -0.086(17)
Cl4 0.315(9) 0.225(7) 0.266(8) -0.021(6) -0.067(7) 0.011(6)
Cl3 0.626(19) 0.258(8) 0.174(6) 0.006(5) 0.149(9) 0.061(10)
C1 0.052(3) 0.038(3) 0.053(3) -0.008(2) 0.017(3) -0.010(3)
C2 0.044(3) 0.050(3) 0.043(3) -0.016(2) 0.011(3) -0.013(3)
C3 0.033(3) 0.037(3) 0.035(3) 0.000(2) 0.004(2) -0.001(2)
C4 0.039(3) 0.029(3) 0.049(3) -0.005(2) 0.012(2) -0.007(2)
C5 0.043(3) 0.037(3) 0.043(3) 0.003(2) 0.008(3) -0.005(2)
C6 0.044(3) 0.049(3) 0.059(4) 0.004(3) 0.023(3) -0.005(3)
C7 0.056(4) 0.051(3) 0.055(4) 0.003(3) 0.026(3) -0.004(3)
C8 0.047(3) 0.050(3) 0.047(3) 0.002(3) 0.012(3) -0.006(3)
C9 0.041(3) 0.037(3) 0.050(3) -0.006(2) 0.013(3) -0.010(2)
C10 0.049(3) 0.041(3) 0.054(4) 0.011(3) 0.004(3) 0.003(3)
C11 0.057(4) 0.051(3) 0.040(3) 0.003(3) 0.005(3) -0.001(3)
C12 0.058(4) 0.043(3) 0.051(4) -0.004(3) 0.000(3) 0.003(3)
C13 0.078(5) 0.052(4) 0.086(5) -0.012(4) 0.026(4) -0.009(4)
C14 0.057(4) 0.056(4) 0.103(6) -0.007(4) 0.031(4) -0.004(3)
C15 0.076(6) 0.069(5) 0.138(8) -0.029(5) 0.035(6) -0.011(4)
C16 0.133(10) 0.124(9) 0.207(14) -0.070(9) 0.116(10) -0.063(8)
C17 0.262(19) 0.235(18) 0.235(18) -0.155(16) 0.198(17) -0.162(16)
C18 0.147(10) 0.132(9) 0.135(9) -0.051(8) 0.078(8) -0.085(8)
C19 0.059(4) 0.043(3) 0.059(4) -0.007(3) 0.020(3) 0.006(3)
C20 0.059(4) 0.058(4) 0.071(4) 0.008(3) 0.029(3) 0.013(3)
C21 0.057(4) 0.060(4) 0.067(4) -0.003(3) 0.029(3) 0.002(3)
C22 0.072(5) 0.070(4) 0.062(4) 0.003(3) 0.042(4) 0.004(3)
C23 0.075(5) 0.089(5) 0.065(5) 0.005(4) 0.035(4) -0.003(4)
C24 0.078(5) 0.118(7) 0.082(6) 0.006(5) 0.053(5) -0.006(5)
C25 0.109(7) 0.114(7) 0.068(5) 0.014(5) 0.051(5) -0.002(6)
C26 0.082(6) 0.128(8) 0.075(6) 0.012(5) 0.011(5) -0.005(6)
C27 0.070(5) 0.110(7) 0.080(6) 0.021(5) 0.038(5) -0.001(5)
N1 0.045(3) 0.038(2) 0.047(3) -0.001(2) 0.010(2) 0.001(2)
N2 0.041(2) 0.041(2) 0.036(2) -0.0009(19) 0.009(2) -0.0062(19)
N3 0.040(2) 0.040(2) 0.043(3) -0.0094(19) 0.014(2) -0.009(2)
N4 0.048(3) 0.042(3) 0.044(3) 0.000(2) -0.002(2) 0.004(2)
N5 0.057(3) 0.045(3) 0.078(4) 0.005(3) 0.003(3) -0.003(2)
N6 0.073(4) 0.053(3) 0.072(4) 0.003(3) 0.043(3) 0.014(3)
N7 0.091(4) 0.065(4) 0.064(4) 0.006(3) 0.050(3) 0.016(3)
F1 0.0449(18) 0.059(2) 0.0481(19) 0.0049(15) 0.0092(15) -0.0061(15)
F2 0.0450(19) 0.076(2) 0.071(2) 0.0064(19) 0.0252(18) 0.0000(17)
F3 0.068(2) 0.094(3) 0.061(2) 0.004(2) 0.035(2) -0.004(2)
F4 0.064(2) 0.084(3) 0.043(2) 0.0077(18) 0.0080(17) -0.0088(19)
F5 0.0402(17) 0.0546(19) 0.054(2) -0.0028(15) 0.0090(15) -0.0025(14)
F6 0.060(2) 0.083(3) 0.097(3) -0.022(2) 0.021(2) -0.016(2)
F7 0.070(3) 0.116(4) 0.147(5) -0.034(4) 0.025(3) -0.035(3)
F8 0.148(6) 0.199(8) 0.282(10) -0.109(7) 0.146(7) -0.101(6)
F9 0.381(17) 0.50(2) 0.354(16) -0.306(17) 0.314(16) -0.336(18)
F10 0.241(9) 0.260(10) 0.163(7) -0.135(7) 0.127(7) -0.173(8)
F11 0.075(3) 0.162(5) 0.091(4) 0.022(3) 0.011(3) -0.032(3)
F12 0.102(4) 0.205(7) 0.151(5) 0.052(5) 0.085(4) -0.014(4)
F13 0.167(6) 0.166(6) 0.067(3) 0.021(3) 0.060(4) 0.002(4)
F14 0.123(5) 0.213(8) 0.101(4) 0.039(5) -0.009(4) -0.035(5)
F15 0.075(3) 0.195(7) 0.139(5) 0.057(5) 0.035(3) -0.025(4)
S1 0.0396(7) 0.0330(6) 0.0360(7) -0.0012(5) 0.0078(5) -0.0056(5)
S2 0.0540(10) 0.0565(10) 0.0690(11) -0.0013(8) -0.0113(8) 0.0024(8)
S3 0.0944(15) 0.0827(13) 0.0742(13) -0.0105(10) 0.0377(11) 0.0180(11)
C28 0.049(3) 0.036(3) 0.057(4) 0.000(3) 0.012(3) 0.008(2)
C29 0.044(3) 0.049(3) 0.041(3) -0.001(2) 0.006(2) 0.004(3)
C30 0.054(3) 0.044(3) 0.030(3) 0.009(2) 0.012(2) 0.006(3)
C31 0.049(3) 0.042(3) 0.050(3) 0.001(3) 0.009(3) 0.000(3)
C32 0.057(4) 0.046(3) 0.058(4) -0.012(3) 0.006(3) 0.005(3)
C33 0.075(5) 0.055(4) 0.072(5) -0.023(4) -0.015(4) 0.016(4)
C34 0.056(5) 0.067(5) 0.129(9) -0.016(5) 0.008(5) -0.005(4)
C35 0.066(5) 0.090(6) 0.130(9) 0.010(6) 0.043(6) -0.012(4)
C36 0.062(4) 0.070(5) 0.081(5) 0.017(4) 0.024(4) -0.008(4)
C37 0.045(3) 0.036(3) 0.087(5) -0.008(3) 0.020(3) -0.006(2)
C38 0.041(3) 0.045(3) 0.085(5) -0.006(3) 0.018(3) -0.001(3)
C39 0.041(3) 0.035(3) 0.054(4) -0.008(3) -0.004(3) 0.014(2)
C40 0.061(4) 0.036(3) 0.046(3) 0.000(3) -0.019(3) 0.000(3)
C41 0.061(4) 0.037(3) 0.062(4) 0.007(3) -0.011(3) 0.002(3)
C42 0.077(5) 0.053(4) 0.050(4) 0.004(3) -0.005(3) 0.000(3)
C43 0.073(5) 0.052(4) 0.050(4) 0.010(3) -0.007(3) -0.003(3)
C44 0.073(4) 0.038(3) 0.054(4) 0.017(3) -0.011(3) 0.005(3)
C45 0.070(4) 0.047(3) 0.041(3) -0.003(3) -0.007(3) 0.007(3)
C46 0.069(4) 0.031(3) 0.078(4) 0.011(3) 0.041(4) 0.008(3)
C47 0.059(4) 0.040(3) 0.057(4) 0.010(3) 0.026(3) 0.011(3)
C48 0.045(3) 0.039(3) 0.050(3) 0.011(2) 0.016(3) 0.008(2)
C49 0.064(4) 0.036(3) 0.050(3) 0.006(2) 0.026(3) 0.000(3)
C50 0.056(4) 0.055(4) 0.063(4) -0.001(3) 0.019(3) -0.007(3)
C51 0.101(6) 0.078(5) 0.043(4) 0.009(3) 0.034(4) 0.001(4)
C52 0.093(6) 0.102(6) 0.071(5) 0.000(4) 0.055(5) -0.015(5)
C53 0.056(4) 0.089(6) 0.095(6) -0.006(4) 0.033(4) -0.012(4)
C54 0.070(4) 0.064(4) 0.036(3) -0.004(3) 0.020(3) -0.006(3)
N8 0.041(3) 0.033(2) 0.063(3) 0.001(2) 0.018(2) 0.0019(19)
N9 0.040(3) 0.048(3) 0.043(3) -0.004(2) 0.007(2) 0.005(2)
N10 0.049(3) 0.047(3) 0.045(3) 0.000(2) 0.008(2) 0.005(2)
N11 0.044(3) 0.034(2) 0.066(3) -0.011(2) 0.007(2) 0.005(2)
N12 0.057(3) 0.037(3) 0.045(3) 0.000(2) -0.013(2) -0.003(2)
N13 0.054(3) 0.032(2) 0.062(3) 0.009(2) 0.035(2) 0.010(2)
N14 0.086(4) 0.039(3) 0.082(4) 0.015(2) 0.058(3) 0.011(3)
F16 0.090(3) 0.084(3) 0.041(2) -0.0001(18) 0.007(2) 0.015(2)
F17 0.100(4) 0.124(4) 0.085(4) -0.032(3) -0.039(3) 0.031(3)
F18 0.051(3) 0.102(4) 0.212(7) -0.033(4) -0.013(3) -0.003(3)
F19 0.080(4) 0.172(6) 0.218(8) 0.046(6) 0.077(5) -0.013(4)
F20 0.091(3) 0.138(5) 0.095(4) 0.043(3) 0.045(3) 0.002(3)
F21 0.091(3) 0.050(2) 0.086(3) 0.012(2) 0.021(2) 0.019(2)
F22 0.104(4) 0.089(3) 0.085(3) 0.021(3) 0.035(3) 0.014(3)
F23 0.109(4) 0.068(3) 0.070(3) 0.025(2) 0.003(2) -0.005(2)
F24 0.115(3) 0.045(2) 0.065(2) 0.0144(18) 0.001(2) 0.016(2)
F25 0.091(3) 0.055(2) 0.057(2) 0.0044(18) 0.005(2) 0.016(2)
F26 0.061(3) 0.084(3) 0.095(3) 0.000(2) -0.001(2) 0.000(2)
F27 0.178(6) 0.126(4) 0.048(3) 0.015(3) 0.046(3) 0.021(4)
F28 0.150(5) 0.169(6) 0.160(6) 0.026(5) 0.130(5) -0.001(4)
F29 0.051(3) 0.175(6) 0.153(5) -0.013(4) 0.026(3) -0.021(3)
F30 0.103(3) 0.110(4) 0.046(2) -0.007(2) 0.009(2) 0.016(3)
S4 0.0524(9) 0.0594(9) 0.0509(9) -0.0044(7) 0.0136(7) 0.0102(7)
S5 0.0413(8) 0.0508(9) 0.0689(11) -0.0163(8) -0.0108(7) 0.0086(7)
S6 0.0458(8) 0.0360(7) 0.0455(8) 0.0020(5) 0.0195(6) 0.0030(6)
C100 0.116(7) 0.066(5) 0.084(6) -0.006(4) 0.035(5) 0.000(5)
Cl1 0.0840(15) 0.1129(19) 0.144(2) 0.0574(17) 0.0153(15) -0.0086(14)
Cl2 0.187(3) 0.0765(14) 0.0608(13) -0.0033(10) -0.0230(15) 0.0012(16)
C101 0.143(11) 0.256(15) 0.118(9) -0.031(10) 0.030(8) 0.013(11)
C102 0.226(16) 0.38(2) 0.241(17) -0.068(15) 0.126(14) -0.009(15)
C103 0.144(10) 0.163(11) 0.157(11) -0.092(9) 0.062(9) -0.031(9)
C104 0.153(10) 0.132(9) 0.125(9) -0.032(7) 0.022(8) -0.041(8)
C105 0.151(10) 0.127(8) 0.125(8) 0.012(7) 0.089(8) 0.034(7)
C106 0.135(9) 0.133(9) 0.139(9) -0.015(7) 0.078(8) 0.020(7)
C107 0.119(8) 0.204(12) 0.117(8) 0.001(8) 0.057(7) 0.052(8)
C108 0.192(13) 0.257(16) 0.161(12) 0.075(12) 0.081(10) 0.088(12)
N20 0.143(8) 0.244(14) 0.061(5) -0.002(7) 0.028(5) 0.114(9)
C109 0.056(4) 0.074(5) 0.063(4) -0.019(3) 0.013(3) 0.002(3)
C110 0.079(5) 0.108(7) 0.102(7) -0.011(5) 0.042(5) -0.019(5)
C111 0.051(4) 0.068(4) 0.051(4) -0.009(3) -0.003(3) 0.002(3)
C112 0.046(3) 0.069(4) 0.048(3) -0.011(3) 0.011(3) 0.005(3)
C113 0.053(4) 0.047(3) 0.059(4) -0.006(3) 0.000(3) 0.004(3)
C114 0.089(5) 0.059(4) 0.066(5) 0.000(4) 0.002(4) -0.003(4)
C115 0.054(4) 0.088(5) 0.070(5) -0.022(4) 0.003(3) 0.018(4)
C116 0.073(5) 0.108(6) 0.070(5) -0.033(5) 0.001(4) 0.042(5)
N21 0.039(3) 0.049(3) 0.043(3) -0.010(2) -0.003(2) 0.004(2)

loop_
_atom_type_symbol
_atom_type_description
_atom_type_scat_dispersion_real
_atom_type_scat_dispersion_imag
_atom_type_scat_source
C C 0.0033 0.0016 'International Tables Vol C Tables 4.2.6.8 and 6.1.1.4'
H H 0.0000 0.0000 'International Tables Vol C Tables 4.2.6.8 and 6.1.1.4'
N N 0.0061 0.0033 'International Tables Vol C Tables 4.2.6.8 and 6.1.1.4'
F F 0.0171 0.0103 'International Tables Vol C Tables 4.2.6.8 and 6.1.1.4'
S S 0.1246 0.1234 'International Tables Vol C Tables 4.2.6.8 and 6.1.1.4'
Cl Cl 0.1484 0.1585 'International Tables Vol C Tables 4.2.6.8 and 6.1.1.4'

loop_
_geom_angle_atom_site_label_1
_geom_angle_atom_site_label_2
_geom_angle_atom_site_label_3
_geom_angle
Cl3 C200 Cl4 106.2(9)
N1 C1 C2 111.5(5)
N2 C2 C1 111.5(4)
N3 C3 N2 117.8(5)
N3 C3 S1 126.4(4)
N2 C3 S1 115.8(4)
C5 C4 C9 114.9(5)
C5 C4 N3 121.5(5)
C9 C4 N3 123.1(5)
F1 C5 C4 119.8(5)
F1 C5 C6 117.4(5)
C4 C5 C6 122.8(5)
F2 C6 C7 120.6(5)
F2 C6 C5 120.0(5)
C7 C6 C5 119.3(5)
F3 C7 C6 120.7(5)
F3 C7 C8 119.6(6)
C6 C7 C8 119.7(5)
F4 C8 C9 121.0(5)
F4 C8 C7 119.2(5)
C9 C8 C7 119.8(5)
C8 C9 F5 118.4(5)
C8 C9 C4 123.4(5)
F5 C9 C4 118.2(5)
N1 C10 C11 111.0(5)
N4 C11 C10 110.7(5)
N4 C12 N5 115.2(5)
N4 C12 S2 123.7(5)
N5 C12 S2 121.1(5)
C18 C13 N5 120.2(8)
C18 C13 C14 117.9(8)
N5 C13 C14 121.8(7)
F6 C14 C15 119.7(8)
F6 C14 C13 119.6(6)
C15 C14 C13 120.7(8)
C16 C15 F7 119.5(9)
C16 C15 C14 121.1(9)
F7 C15 C14 119.4(9)
F8 C16 C15 118.6(11)
F8 C16 C17 122.2(11)
C15 C16 C17 119.0(10)
F9 C17 C16 120.4(13)
F9 C17 C18 118.9(14)
C16 C17 C18 120.7(11)
F10 C18 C13 120.9(9)
F10 C18 C17 118.7(11)
C13 C18 C17 120.3(11)
N1 C19 C20 111.9(5)
N6 C20 C19 111.7(5)
N6 C21 N7 115.0(6)
N6 C21 S3 124.5(5)
N7 C21 S3 120.5(5)
C27 C22 C23 116.7(7)
C27 C22 N7 121.8(6)
C23 C22 N7 121.4(7)
F11 C23 C24 118.6(7)
F11 C23 C22 119.2(7)
C24 C23 C22 122.2(8)
F12 C24 C25 119.0(8)
F12 C24 C23 122.1(9)
C25 C24 C23 118.8(7)
F13 C25 C24 119.5(8)
F13 C25 C26 119.5(9)
C24 C25 C26 121.0(8)
F14 C26 C25 120.8(9)
F14 C26 C27 120.1(9)
C25 C26 C27 119.2(8)
F15 C27 C22 119.5(7)
F15 C27 C26 118.5(8)
C22 C27 C26 122.0(8)
C10 N1 C19 112.4(5)
C10 N1 C1 112.3(5)
C19 N1 C1 111.9(4)
C3 N2 C2 122.6(4)
C3 N3 C4 119.3(4)
C12 N4 C11 124.5(5)
C12 N5 C13 121.8(6)
C21 N6 C20 124.8(6)
C21 N7 C22 121.9(5)
N8 C28 C29 112.7(4)
N9 C29 C28 110.9(5)
N9 C30 N10 113.7(5)
N9 C30 S4 123.5(4)
N10 C30 S4 122.8(4)
C36 C31 C32 116.8(6)
C36 C31 N10 122.6(6)
C32 C31 N10 120.6(6)
F16 C32 C31 118.4(6)
F16 C32 C33 119.8(7)
C31 C32 C33 121.8(7)
C34 C33 F17 122.1(8)
C34 C33 C32 119.5(8)
F17 C33 C32 118.2(9)
C33 C34 F18 119.6(10)
C33 C34 C35 121.6(8)
F18 C34 C35 118.8(10)
F19 C35 C34 121.5(9)
F19 C35 C36 120.1(10)
C34 C35 C36 118.4(8)
F20 C36 C31 120.5(6)
F20 C36 C35 117.7(7)
C31 C36 C35 121.7(8)
N8 C37 C38 110.9(5)
N11 C38 C37 110.4(5)
N11 C39 N12 113.9(5)
N11 C39 S5 124.5(5)
N12 C39 S5 121.6(5)
C41 C40 C45 114.5(6)
C41 C40 N12 123.0(5)
C45 C40 N12 122.3(7)
F21 C41 C40 119.1(6)
F21 C41 C42 117.3(7)
C40 C41 C42 123.6(6)
F22 C42 C41 121.1(6)
F22 C42 C43 120.8(7)
C41 C42 C43 118.1(8)
F23 C43 C44 119.9(6)
F23 C43 C42 119.3(8)
C44 C43 C42 120.8(7)
C43 C44 F24 121.3(6)
C43 C44 C45 119.6(6)
F24 C44 C45 119.0(7)
F25 C45 C44 118.9(6)
F25 C45 C40 117.8(6)
C44 C45 C40 123.3(7)
N8 C46 C47 113.3(5)
N13 C47 C46 112.4(5)
N14 C48 N13 118.3(5)
N14 C48 S6 126.2(4)
N13 C48 S6 115.5(4)
C54 C49 N14 122.0(6)
C54 C49 C50 115.3(5)
N14 C49 C50 122.2(6)
F26 C50 C51 118.0(7)
F26 C50 C49 119.3(6)
C51 C50 C49 122.7(6)
F27 C51 C52 120.0(7)
F27 C51 C50 120.1(8)
C52 C51 C50 119.9(7)
F28 C52 C51 121.3(8)
F28 C52 C53 118.9(8)
C51 C52 C53 119.8(7)
F29 C53 C52 120.5(7)
F29 C53 C54 120.3(8)
C52 C53 C54 119.2(7)
F30 C54 C49 118.7(6)
F30 C54 C53 118.2(7)
C49 C54 C53 123.0(6)
C46 N8 C37 113.2(5)
C46 N8 C28 112.0(4)
C37 N8 C28 110.9(5)
C30 N9 C29 123.6(5)
C30 N10 C31 122.3(5)
C39 N11 C38 125.1(5)
C39 N12 C40 123.6(5)
C48 N13 C47 122.1(5)
C48 N14 C49 119.8(5)
Cl1 C100 Cl2 112.5(6)
C102 C101 N20 102.6(15)
C104 C103 N20 120.3(13)
C106 C105 N20 117.2(9)
N20 C107 C108 116.9(12)
C103 N20 C107 109.7(10)
C103 N20 C105 111.6(9)
C107 N20 C105 110.7(13)
C103 N20 C101 112.3(15)
C107 N20 C101 109.0(10)
C105 N20 C101 103.5(10)
C110 C109 N21 115.8(6)
C112 C111 N21 115.7(5)
N21 C113 C114 114.7(5)
N21 C115 C116 114.3(5)
C115 N21 C111 107.6(5)
C115 N21 C113 111.6(5)
C111 N21 C113 111.0(5)
C115 N21 C109 112.0(6)
C111 N21 C109 110.2(5)
C113 N21 C109 104.5(4)

loop_
_geom_bond_atom_site_label_1
_geom_bond_atom_site_label_2
_geom_bond_distance
C200 Cl3 1.55(3)
C200 Cl4 1.83(3)
C1 N1 1.479(7)
C1 C2 1.497(8)
C2 N2 1.452(7)
C3 N3 1.294(7)
C3 N2 1.346(7)
C3 S1 1.760(5)
C4 C5 1.386(8)
C4 C9 1.397(8)
C4 N3 1.399(7)
C5 F1 1.341(6)
C5 C6 1.394(8)
C6 F2 1.331(7)
C6 C7 1.365(9)
C7 F3 1.349(7)
C7 C8 1.381(8)
C8 F4 1.350(7)
C8 C9 1.359(8)
C9 F5 1.361(6)
C10 N1 1.444(7)
C10 C11 1.534(9)
C11 N4 1.452(8)
C12 N4 1.319(8)
C12 N5 1.369(8)
C12 S2 1.690(6)
C13 C18 1.361(13)
C13 N5 1.392(9)
C13 C14 1.404(11)
C14 F6 1.313(9)
C14 C15 1.364(11)
C15 C16 1.354(15)
C15 F7 1.355(10)
C16 F8 1.354(12)
C16 C17 1.37(2)
C17 F9 1.333(14)
C17 C18 1.394(17)
C18 F10 1.334(12)
C19 N1 1.470(7)
C19 C20 1.515(9)
C20 N6 1.450(8)
C21 N6 1.327(9)
C21 N7 1.373(9)
C21 S3 1.669(7)
C22 C27 1.365(11)
C22 C23 1.383(10)
C22 N7 1.408(8)
C23 F11 1.324(9)
C23 C24 1.374(11)
C24 F12 1.313(9)
C24 C25 1.356(13)
C25 F13 1.353(9)
C25 C26 1.359(13)
C26 F14 1.344(10)
C26 C27 1.379(12)
C27 F15 1.344(9)
C28 N8 1.473(7)
C28 C29 1.520(8)
C29 N9 1.456(7)
C30 N9 1.343(7)
C30 N10 1.364(7)
C30 S4 1.670(6)
C31 C36 1.377(10)
C31 C32 1.384(9)
C31 N10 1.393(7)
C32 F16 1.335(8)
C32 C33 1.390(10)
C33 C34 1.334(13)
C33 F17 1.337(10)
C34 F18 1.357(9)
C34 C35 1.371(14)
C35 F19 1.326(11)
C35 C36 1.400(11)
C36 F20 1.320(9)
C37 N8 1.468(8)
C37 C38 1.515(8)
C38 N11 1.467(8)
C39 N11 1.326(8)
C39 N12 1.368(8)
C39 S5 1.683(6)
C40 C41 1.382(10)
C40 C45 1.393(9)
C40 N12 1.401(8)
C41 F21 1.352(7)
C41 C42 1.383(10)
C42 F22 1.321(9)
C42 C43 1.383(10)
C43 F23 1.340(8)
C43 C44 1.341(11)
C44 F24 1.348(7)
C44 C45 1.370(10)
C45 F25 1.341(8)
C46 N8 1.461(8)
C46 C47 1.519(9)
C47 N13 1.452(7)
C48 N14 1.289(7)
C48 N13 1.360(7)
C48 S6 1.759(6)
C49 C54 1.365(9)
C49 N14 1.387(8)
C49 C50 1.397(9)
C50 F26 1.342(8)
C50 C51 1.361(10)
C51 F27 1.331(8)
C51 C52 1.357(11)
C52 F28 1.344(8)
C52 C53 1.370(12)
C53 F29 1.335(9)
C53 C54 1.379(10)
C54 F30 1.349(7)
C100 Cl1 1.728(9)
C100 Cl2 1.756(9)
C101 C102 1.520(16)
C101 N20 1.592(17)
C103 C104 1.454(13)
C103 N20 1.465(19)
C105 C106 1.425(13)
C105 N20 1.506(16)
C107 N20 1.503(15)
C107 C108 1.519(15)
C109 C110 1.484(10)
C109 N21 1.537(9)
C111 C112 1.506(9)
C111 N21 1.507(8)
C113 N21 1.515(8)
C113 C114 1.518(10)
C115 N21 1.498(8)
C115 C116 1.548(10)
